data_7063660
loop_
_publ_author_name
'Dolai, Malay'
'Saha, Urmila'
'Goswami, Juli Nanda'
'Bhattacharya, Biswajit'
'Emmerling, Franziska'
'Ifseisi, Ahmad A.'
'Biswas, Surajit'

_publ_section_title
;
 Nickel(ii)-mediated in situ complex formation with unexpected ligand
 transformations: crystal structures, DFT calculations, and catalytic
 activity in CO2 fixation reactions
;
_journal_issue 11
_journal_name_full 'New Journal of Chemistry'
_journal_page_first 4451
_journal_page_last 4463
_journal_paper_doi 10.1039/D4NJ01801J
_journal_volume 49
_journal_year 2025
_chemical_formula_moiety 'C32 H30 Cl2 N18 Ni2 O4, 2(Cl), 5.563(H2 O), 1.437(C H4 O)'
_chemical_formula_sum 'C33.44 H46.88 Cl4 N18 Ni2 O11'
_chemical_formula_weight 1136.23
_space_group_crystal_system monoclinic
_space_group_IT_number 15
_space_group_name_Hall '-C 2yc'
_space_group_name_H-M_alt 'C 1 2/c 1'
_atom_sites_solution_hydrogens mixed
_audit_creation_date 2025-01-17
_audit_creation_method
;
Olex2 1.5
(compiled 2024.02.16 svn.r378c4104 for OlexSys, GUI svn.r6928)
;
_audit_update_record
;
2025-01-21 deposited with the CCDC.	2025-02-13 downloaded from the CCDC.
;
_cell_angle_alpha 90
_cell_angle_beta 103.013(5)
_cell_angle_gamma 90
_cell_formula_units_Z 4
_cell_length_a 21.354(3)
_cell_length_b 10.5144(13)
_cell_length_c 21.722(3)
_cell_measurement_reflns_used 250
_cell_measurement_temperature 150.00
_cell_measurement_theta_max 26.776
_cell_measurement_theta_min 2.170
_cell_volume 4751.9(11)
_computing_molecular_graphics 'Olex2 1.5 (Dolomanov et al., 2009)'
_computing_publication_material 'Olex2 1.5 (Dolomanov et al., 2009)'
_computing_structure_refinement 'SHELXL 2013/4 (Sheldrick, 2015)'
_diffrn_ambient_temperature 150.00
_diffrn_measured_fraction_theta_full 0.993
_diffrn_measured_fraction_theta_max 0.990
_diffrn_measurement_device_type 'Bruker APEX-II CCD'
_diffrn_measurement_method '\f and \w scans'
_diffrn_radiation_type MoK\a
_diffrn_radiation_wavelength 0.71073
_diffrn_reflns_av_R_equivalents 0.0721
_diffrn_reflns_av_unetI/netI 0.0512
_diffrn_reflns_Laue_measured_fraction_full 0.993
_diffrn_reflns_Laue_measured_fraction_max 0.990
_diffrn_reflns_limit_h_max 26
_diffrn_reflns_limit_h_min -26
_diffrn_reflns_limit_k_max 13
_diffrn_reflns_limit_k_min -13
_diffrn_reflns_limit_l_max 27
_diffrn_reflns_limit_l_min -27
_diffrn_reflns_number 30906
_diffrn_reflns_point_group_measured_fraction_full 0.993
_diffrn_reflns_point_group_measured_fraction_max 0.990
_diffrn_reflns_theta_full 25.242
_diffrn_reflns_theta_max 26.776
_diffrn_reflns_theta_min 2.283
_exptl_absorpt_coefficient_mu 1.092
_exptl_absorpt_correction_T_max 0.926
_exptl_absorpt_correction_T_min 0.871
_exptl_absorpt_correction_type multi-scan
_exptl_absorpt_process_details Multi-scan
_exptl_crystal_colour Blue
_exptl_crystal_density_diffrn 1.588
_exptl_crystal_description Rodlike
_exptl_crystal_F_000 2342
_exptl_crystal_size_max 0.16
_exptl_crystal_size_mid 0.12
_exptl_crystal_size_min 0.08
_refine_diff_density_max 0.687
_refine_diff_density_min -0.633
_refine_diff_density_rms 0.087
_refine_ls_extinction_method none
_refine_ls_goodness_of_fit_ref 1.059
_refine_ls_hydrogen_treatment mixed
_refine_ls_matrix_type full
_refine_ls_number_parameters 347
_refine_ls_number_reflns 5012
_refine_ls_number_restraints 2
_refine_ls_restrained_S_all 1.063
_refine_ls_R_factor_all 0.0510
_refine_ls_R_factor_gt 0.0408
_refine_ls_shift/su_max 0.001
_refine_ls_shift/su_mean 0.000
_refine_ls_structure_factor_coef Fsqd
_refine_ls_weighting_details 'w=1/[\s^2^(Fo^2^)+(0.0646P)^2^+5.6572P] where P=(Fo^2^+2Fc^2^)/3'
_refine_ls_weighting_scheme calc
_refine_ls_wR_factor_gt 0.1121
_refine_ls_wR_factor_ref 0.1200
_reflns_Friedel_coverage 0.000
_reflns_number_gt 4183
_reflns_number_total 5012
_reflns_threshold_expression 'I > 2\s(I)'
_cod_data_source_file d4nj01801j2.cif
_cod_data_source_block bb232
_cod_depositor_comments
;
The following automatic conversions were performed:

data item '_exptl_absorpt_correction_type' value 'Multi-scan' was
changed to 'multi-scan' in accordance with the
/home/data/users/saulius/crontab/automatic-downloads/rss-feeds/RSC/lib/dictionaries/cif_core.dic
dictionary named 'cif_core.dic' version 2.4.2 last updated on
2011-04-26.

Automatic conversion script
Id: cif_fix_values 8170 2020-07-09 18:12:32Z antanas 

 Adding full bibliography for 7063659--7063660.cif.
;
_cod_original_cell_volume 4751.7(10)
_cod_database_code 7063660
_shelxl_version_number 2013-4
_shelx_space_group_comment
;
The symmetry employed for this shelxl refinement is uniquely defined
by the following loop, which should always be used as a source of
symmetry information in preference to the above space-group names.
They are only intended as comments.
;
_olex2_refinement_description
;
1. Fixed Uiso
 At 1.2 times of:
  All C(H) groups, All N(H,H) groups
 At 1.5 times of:
  All C(H,H,H) groups, All O(H) groups, All O(H,H) groups
2. Restrained distances
 O7A-C18 = O5-C17
 1.43 with sigma of 0.01
3. Uiso/Uaniso restraints and constraints
Uanis(O7) = Uanis(C18)
Uanis(O7A) = Uanis(O7)
4. Others
 Sof(Cl3)=1-FVAR(1)
 Sof(Cl2)=FVAR(1)
 Sof(C18)=Sof(H18A)=Sof(H18B)=Sof(H18C)=Sof(O7A)=Sof(H7A)=1-FVAR(2)
 Sof(O7)=Sof(H7B)=Sof(H7C)=FVAR(2)
 Fixed Sof: C17(0.5) H17A(0.5) H17B(0.5) H17C(0.5) O5(0.5) H5(0.5)
5.a Free rotating group:
 O6(H6A,H6B), O3(H3A,H3B), O7(H7B,H7C)
5.b Aromatic/amide H refined with riding coordinates:
 C1(H1), C8(H8), C2(H2), C9(H9), C3(H3), C13(H13), C10(H10), C15(H15), C14(H14)
5.c X=CH2 refined with riding coordinates:
 N5(H5A,H5B)
5.d Idealised Me refined as rotating group:
 C16(H16A,H16B,H16C), C17(H17A,H17B,H17C), C18(H18A,H18B,H18C)
5.e Idealised tetrahedral OH refined as rotating group:
 O5(H5), O7A(H7A)
;
_olex2_submission_special_instructions 'No special instructions were received'

loop_
_space_group_symop_operation_xyz
'x, y, z'
'-x, y, -z+1/2'
'x+1/2, y+1/2, z'
'-x+1/2, y+1/2, -z+1/2'
'-x, -y, -z'
'x, -y, z-1/2'
'-x+1/2, -y+1/2, -z'
'x+1/2, -y+1/2, z-1/2'

loop_
_atom_site_label
_atom_site_type_symbol
_atom_site_fract_x
_atom_site_fract_y
_atom_site_fract_z
_atom_site_U_iso_or_equiv
_atom_site_adp_type
_atom_site_occupancy
_atom_site_site_symmetry_order
_atom_site_calc_flag
_atom_site_refinement_flags_posn
_atom_site_refinement_flags_adp
_atom_site_refinement_flags_occupancy
_atom_site_disorder_assembly
_atom_site_disorder_group
Ni1 Ni 0.70310(2) 0.03894(3) 0.55503(2) 0.01830(12) Uani 1 1 d . . . . .
Cl1 Cl 0.66634(3) -0.17141(5) 0.56859(3) 0.02517(16) Uani 1 1 d . . . . .
O2 O 0.76265(9) 0.27083(15) 0.43774(8) 0.0211(4) Uani 1 1 d . . . . .
O1 O 0.68253(9) -0.07539(16) 0.37657(8) 0.0242(4) Uani 1 1 d . . . . .
N3 N 0.78339(10) 0.00002(18) 0.51778(9) 0.0195(4) Uani 1 1 d . . . . .
N8 N 0.75307(10) 0.44672(18) 0.34876(10) 0.0204(4) Uani 1 1 d . . . . .
N1 N 0.66471(10) 0.05582(18) 0.46151(9) 0.0189(4) Uani 1 1 d . . . . .
N9 N 0.81859(11) 0.0067(2) 0.42130(10) 0.0240(5) Uani 1 1 d . . . . .
N6 N 0.70234(11) 0.12976(18) 0.37020(10) 0.0198(4) Uani 1 1 d . . . . .
N2 N 0.61197(11) 0.10889(19) 0.55655(10) 0.0230(4) Uani 1 1 d . . . . .
N7 N 0.70195(12) 0.2934(2) 0.27247(10) 0.0287(5) Uani 1 1 d . . . . .
N5 N 0.56782(11) 0.1051(2) 0.38711(10) 0.0303(5) Uani 1 1 d . . . . .
H5A H 0.5830 0.0885 0.3535 0.036 Uiso 1 1 calc R U . . .
H5B H 0.5278 0.1307 0.3827 0.036 Uiso 1 1 calc R U . . .
N4 N 0.51411(11) 0.1618(2) 0.48477(11) 0.0298(5) Uani 1 1 d . . . . .
C4 C 0.77356(12) 0.0098(2) 0.45469(11) 0.0196(5) Uani 1 1 d . . . . .
C6 C 0.73192(12) 0.2402(2) 0.38429(11) 0.0186(5) Uani 1 1 d . . . . .
C12 C 0.57461(12) 0.1233(2) 0.49849(12) 0.0224(5) Uani 1 1 d . . . . .
C7 C 0.72761(12) 0.3321(2) 0.33066(11) 0.0206(5) Uani 1 1 d . . . . .
C1 C 0.84477(13) -0.0086(2) 0.54998(12) 0.0238(5) Uani 1 1 d . . . . .
H1 H 0.8539 -0.0151 0.5947 0.029 Uiso 1 1 calc R U . . .
C5 C 0.70390(13) 0.0284(2) 0.41656(11) 0.0195(5) Uani 1 1 d . . . . .
C11 C 0.60523(12) 0.0918(2) 0.44442(11) 0.0218(5) Uani 1 1 d . . . . .
C8 C 0.74938(14) 0.5330(2) 0.30217(13) 0.0256(6) Uani 1 1 d . . . . .
H8 H 0.7657 0.6163 0.3123 0.031 Uiso 1 1 calc R U . . .
C16 C 0.67507(14) -0.1925(2) 0.40770(13) 0.0270(6) Uani 1 1 d . . . . .
H16A H 0.6596 -0.2585 0.3761 0.040 Uiso 1 1 calc R U . . .
H16B H 0.6439 -0.1809 0.4341 0.040 Uiso 1 1 calc R U . . .
H16C H 0.7166 -0.2182 0.4342 0.040 Uiso 1 1 calc R U . . .
C2 C 0.89497(13) -0.0081(3) 0.51942(13) 0.0285(6) Uani 1 1 d . . . . .
H2 H 0.9385 -0.0108 0.5423 0.034 Uiso 1 1 calc R U . . .
C9 C 0.72253(15) 0.5030(3) 0.24041(12) 0.0293(6) Uani 1 1 d . . . . .
H9 H 0.7193 0.5648 0.2079 0.035 Uiso 1 1 calc R U . . .
C3 C 0.87927(14) -0.0035(3) 0.45405(13) 0.0284(6) Uani 1 1 d . . . . .
H3 H 0.9128 -0.0077 0.4318 0.034 Uiso 1 1 calc R U . . .
C13 C 0.58524(14) 0.1372(3) 0.60505(13) 0.0291(6) Uani 1 1 d . . . . .
H13 H 0.6101 0.1279 0.6470 0.035 Uiso 1 1 calc R U . . .
C10 C 0.70037(15) 0.3809(3) 0.22672(13) 0.0328(6) Uani 1 1 d . . . . .
H10 H 0.6835 0.3576 0.1839 0.039 Uiso 1 1 calc R U . . .
C15 C 0.48862(14) 0.1908(3) 0.53430(14) 0.0339(6) Uani 1 1 d . . . . .
H15 H 0.4455 0.2204 0.5265 0.041 Uiso 1 1 calc R U . . .
C14 C 0.52259(15) 0.1795(3) 0.59577(14) 0.0358(7) Uani 1 1 d . . . . .
H14 H 0.5039 0.1998 0.6303 0.043 Uiso 1 1 calc R U . . .
H6 H 0.6742(16) 0.118(3) 0.3336(17) 0.035(9) Uiso 1 1 d . . . . .
Cl3 Cl 1.0000 0.33315(16) 0.2500 0.0727(9) Uani 0.742(5) 2 d S T P A 2
Cl2 Cl 0.97091(9) -0.02980(16) 0.33948(8) 0.0605(5) Uani 0.629(2) 1 d . . P A 1
O6 O 1.10252(13) -0.4431(2) 0.26581(10) 0.0445(6) Uani 1 1 d G . . . .
H6A H 1.0925 -0.3945 0.2326 0.067 Uiso 1 1 d G U . . .
H6B H 1.0753 -0.5058 0.2578 0.067 Uiso 1 1 d G U . . .
O3 O 0.56284(11) 0.2009(3) 0.15771(10) 0.0445(6) Uani 1 1 d G . . . .
H3A H 0.5891 0.1864 0.1331 0.067 Uiso 1 1 d G U . . .
H3B H 0.5633 0.2831 0.1622 0.067 Uiso 1 1 d G U . . .
C17 C 1.1707(5) 0.2905(11) 0.2509(5) 0.095(4) Uani 0.5 1 d D . P . .
H17A H 1.1820 0.2900 0.2096 0.143 Uiso 0.5 1 calc R U P . .
H17B H 1.2034 0.2438 0.2815 0.143 Uiso 0.5 1 calc R U P . .
H17C H 1.1687 0.3785 0.2652 0.143 Uiso 0.5 1 calc R U P . .
O5 O 1.1117(3) 0.2332(4) 0.2458(2) 0.0499(13) Uani 0.5 1 d D . P . .
H5 H 1.0869 0.2833 0.2588 0.075 Uiso 0.5 1 calc R U P . .
O7 O 1.0873(2) 0.0564(5) 0.2922(2) 0.0422(9) Uani 0.781(7) 1 d G . P B 1
H7B H 1.0719 0.1200 0.2679 0.063 Uiso 0.781(7) 1 d G U P B 1
H7C H 1.0568 0.0363 0.3110 0.063 Uiso 0.781(7) 1 d G U P B 1
C18 C 1.0908(7) -0.0428(13) 0.3088(7) 0.0422(9) Uani 0.219(7) 1 d D . P B 2
H18A H 1.0730 -0.0907 0.2701 0.063 Uiso 0.219(7) 1 calc R U P B 2
H18B H 1.0744 -0.0783 0.3439 0.063 Uiso 0.219(7) 1 calc R U P B 2
H18C H 1.1378 -0.0489 0.3187 0.063 Uiso 0.219(7) 1 calc R U P B 2
O7A O 1.0725(9) 0.0842(15) 0.3001(10) 0.0422(9) Uani 0.219(7) 1 d D . P B 2
H7A H 1.0988 0.1298 0.3253 0.063 Uiso 0.219(7) 1 calc R U P B 2

loop_
_atom_site_aniso_label
_atom_site_aniso_U_11
_atom_site_aniso_U_22
_atom_site_aniso_U_33
_atom_site_aniso_U_23
_atom_site_aniso_U_13
_atom_site_aniso_U_12
Ni1 0.02490(19) 0.01652(17) 0.01373(18) 0.00197(10) 0.00488(13) 0.00014(11)
Cl1 0.0319(3) 0.0197(3) 0.0237(3) 0.0031(2) 0.0059(3) -0.0035(2)
O2 0.0308(9) 0.0180(8) 0.0144(8) 0.0009(6) 0.0050(7) 0.0002(7)
O1 0.0387(10) 0.0165(8) 0.0168(9) -0.0023(6) 0.0050(8) -0.0039(7)
N3 0.0284(11) 0.0137(9) 0.0167(10) 0.0008(7) 0.0056(8) 0.0010(8)
N8 0.0282(11) 0.0180(9) 0.0163(10) 0.0026(7) 0.0077(9) 0.0006(8)
N1 0.0253(11) 0.0169(9) 0.0149(10) 0.0009(7) 0.0053(8) 0.0004(8)
N9 0.0309(12) 0.0212(10) 0.0213(11) 0.0012(8) 0.0092(9) 0.0043(9)
N6 0.0287(11) 0.0178(9) 0.0129(10) 0.0015(7) 0.0045(8) 0.0007(8)
N2 0.0291(12) 0.0219(10) 0.0187(10) 0.0015(8) 0.0069(9) -0.0009(8)
N7 0.0486(14) 0.0212(10) 0.0150(10) 0.0012(8) 0.0044(10) -0.0020(10)
N5 0.0259(12) 0.0461(14) 0.0186(11) 0.0024(9) 0.0042(9) 0.0060(10)
N4 0.0282(12) 0.0373(13) 0.0246(12) 0.0027(9) 0.0075(10) 0.0057(10)
C4 0.0288(13) 0.0115(10) 0.0189(12) -0.0002(8) 0.0060(10) 0.0006(9)
C6 0.0241(12) 0.0168(10) 0.0166(11) 0.0008(8) 0.0079(9) 0.0024(9)
C12 0.0263(13) 0.0211(11) 0.0204(12) 0.0014(9) 0.0065(10) -0.0004(9)
C7 0.0285(13) 0.0171(11) 0.0174(12) 0.0023(8) 0.0074(10) 0.0027(9)
C1 0.0318(14) 0.0185(11) 0.0202(12) 0.0013(9) 0.0041(10) 0.0011(10)
C5 0.0302(13) 0.0147(10) 0.0140(11) -0.0004(8) 0.0056(10) -0.0008(9)
C11 0.0268(13) 0.0197(11) 0.0185(12) 0.0029(9) 0.0045(10) -0.0014(9)
C8 0.0368(15) 0.0200(12) 0.0208(13) 0.0048(9) 0.0079(11) -0.0012(10)
C16 0.0391(15) 0.0158(11) 0.0274(13) -0.0004(9) 0.0104(11) -0.0053(10)
C2 0.0253(14) 0.0324(14) 0.0267(14) -0.0001(11) 0.0034(11) 0.0041(11)
C9 0.0438(16) 0.0269(13) 0.0174(12) 0.0072(10) 0.0075(12) -0.0015(11)
C3 0.0289(14) 0.0312(13) 0.0274(14) -0.0009(11) 0.0111(11) 0.0044(11)
C13 0.0338(15) 0.0356(14) 0.0190(13) 0.0025(10) 0.0078(11) 0.0037(11)
C10 0.0524(18) 0.0285(13) 0.0156(12) 0.0015(10) 0.0037(12) -0.0017(12)
C15 0.0305(15) 0.0426(16) 0.0303(15) 0.0031(12) 0.0104(12) 0.0084(12)
C14 0.0362(16) 0.0487(17) 0.0266(15) 0.0002(12) 0.0158(12) 0.0044(13)
Cl3 0.151(2) 0.0380(9) 0.0362(10) 0.000 0.0356(11) 0.000
Cl2 0.0760(11) 0.0671(10) 0.0431(8) 0.0050(6) 0.0234(8) -0.0079(8)
O6 0.0585(15) 0.0478(13) 0.0235(11) -0.0005(9) 0.0018(10) -0.0086(11)
O3 0.0351(12) 0.0762(16) 0.0219(11) -0.0001(11) 0.0058(9) -0.0039(11)
C17 0.140(11) 0.077(7) 0.065(6) -0.001(5) 0.014(7) -0.005(7)
O5 0.078(4) 0.036(2) 0.027(2) -0.0015(18) -0.007(2) 0.008(2)
O7 0.035(2) 0.056(3) 0.0313(17) -0.0132(15) -0.0012(14) 0.0019(17)
C18 0.035(2) 0.056(3) 0.0313(17) -0.0132(15) -0.0012(14) 0.0019(17)
O7A 0.035(2) 0.056(3) 0.0313(17) -0.0132(15) -0.0012(14) 0.0019(17)

loop_
_atom_type_symbol
_atom_type_description
_atom_type_scat_dispersion_real
_atom_type_scat_dispersion_imag
_atom_type_scat_source
C C 0.0033 0.0016 'International Tables Vol C Tables 4.2.6.8 and 6.1.1.4'
H H 0.0000 0.0000 'International Tables Vol C Tables 4.2.6.8 and 6.1.1.4'
Cl Cl 0.1484 0.1585 'International Tables Vol C Tables 4.2.6.8 and 6.1.1.4'
N N 0.0061 0.0033 'International Tables Vol C Tables 4.2.6.8 and 6.1.1.4'
Ni Ni 0.3393 1.1124 'International Tables Vol C Tables 4.2.6.8 and 6.1.1.4'
O O 0.0106 0.0060 'International Tables Vol C Tables 4.2.6.8 and 6.1.1.4'

loop_
_geom_angle_atom_site_label_1
_geom_angle_atom_site_label_2
_geom_angle_atom_site_label_3
_geom_angle
_geom_angle_site_symmetry_1
_geom_angle_site_symmetry_3
_geom_angle_publ_flag
O2 Ni1 Cl1 168.80(5) 7_656 . ?
N3 Ni1 Cl1 100.79(6) . . ?
N3 Ni1 O2 85.09(7) . 7_656 ?
N8 Ni1 Cl1 91.66(6) 7_656 . ?
N8 Ni1 O2 77.83(7) 7_656 7_656 ?
N8 Ni1 N3 100.30(8) 7_656 . ?
N1 Ni1 Cl1 97.77(6) . . ?
N1 Ni1 O2 92.68(7) . 7_656 ?
N1 Ni1 N3 79.10(8) . . ?
N1 Ni1 N8 170.50(8) . 7_656 ?
N1 Ni1 N2 79.41(8) . . ?
N2 Ni1 Cl1 89.47(6) . . ?
N2 Ni1 O2 88.49(8) . 7_656 ?
N2 Ni1 N3 157.23(8) . . ?
N2 Ni1 N8 99.65(8) . 7_656 ?
C6 O2 Ni1 114.48(14) . 7_656 ?
C5 O1 C16 115.54(18) . . ?
C4 N3 Ni1 115.21(17) . . ?
C1 N3 Ni1 126.87(17) . . ?
C1 N3 C4 116.5(2) . . ?
C7 N8 Ni1 114.63(15) . 7_656 ?
C7 N8 C8 115.6(2) . . ?
C8 N8 Ni1 129.65(17) . 7_656 ?
C5 N1 Ni1 119.62(16) . . ?
C11 N1 Ni1 117.59(17) . . ?
C11 N1 C5 122.8(2) . . ?
C4 N9 C3 116.5(2) . . ?
C6 N6 C5 123.0(2) . . ?
C6 N6 H6 121(2) . . ?
C5 N6 H6 115(2) . . ?
C12 N2 Ni1 112.60(17) . . ?
C13 N2 Ni1 130.87(18) . . ?
C13 N2 C12 116.5(2) . . ?
C7 N7 C10 115.5(2) . . ?
H5A N5 H5B 120.0 . . ?
C11 N5 H5A 120.0 . . ?
C11 N5 H5B 120.0 . . ?
C12 N4 C15 116.1(2) . . ?
N3 C4 C5 117.9(2) . . ?
N9 C4 N3 126.1(2) . . ?
N9 C4 C5 116.0(2) . . ?
O2 C6 N6 124.6(2) . . ?
O2 C6 C7 119.1(2) . . ?
N6 C6 C7 116.3(2) . . ?
N2 C12 C11 116.0(2) . . ?
N4 C12 N2 126.2(2) . . ?
N4 C12 C11 117.8(2) . . ?
N8 C7 C6 113.6(2) . . ?
N7 C7 N8 127.4(2) . . ?
N7 C7 C6 118.9(2) . . ?
N3 C1 H1 119.3 . . ?
N3 C1 C2 121.4(2) . . ?
C2 C1 H1 119.3 . . ?
O1 C5 N1 114.5(2) . . ?
O1 C5 N6 100.75(18) . . ?
O1 C5 C4 111.91(19) . . ?
N1 C5 N6 113.03(19) . . ?
N1 C5 C4 107.23(19) . . ?
N6 C5 C4 109.4(2) . . ?
N1 C11 N5 130.1(2) . . ?
N1 C11 C12 114.2(2) . . ?
N5 C11 C12 115.7(2) . . ?
N8 C8 H8 119.3 . . ?
N8 C8 C9 121.4(2) . . ?
C9 C8 H8 119.3 . . ?
O1 C16 H16A 109.5 . . ?
O1 C16 H16B 109.5 . . ?
O1 C16 H16C 109.5 . . ?
H16A C16 H16B 109.5 . . ?
H16A C16 H16C 109.5 . . ?
H16B C16 H16C 109.5 . . ?
C1 C2 H2 121.4 . . ?
C1 C2 C3 117.3(3) . . ?
C3 C2 H2 121.4 . . ?
C8 C9 H9 120.9 . . ?
C8 C9 C10 118.2(2) . . ?
C10 C9 H9 120.9 . . ?
N9 C3 C2 122.1(3) . . ?
N9 C3 H3 119.0 . . ?
C2 C3 H3 119.0 . . ?
N2 C13 H13 119.1 . . ?
N2 C13 C14 121.8(3) . . ?
C14 C13 H13 119.1 . . ?
N7 C10 C9 121.8(2) . . ?
N7 C10 H10 119.1 . . ?
C9 C10 H10 119.1 . . ?
N4 C15 H15 118.8 . . ?
N4 C15 C14 122.5(3) . . ?
C14 C15 H15 118.8 . . ?
C13 C14 H14 121.6 . . ?
C15 C14 C13 116.9(3) . . ?
C15 C14 H14 121.6 . . ?
H6A O6 H6B 104.5 . . ?
H3A O3 H3B 104.5 . . ?
H17A C17 H17B 109.5 . . ?
H17A C17 H17C 109.5 . . ?
H17B C17 H17C 109.5 . . ?
O5 C17 H17A 109.5 . . ?
O5 C17 H17B 109.5 . . ?
O5 C17 H17C 109.5 . . ?
C17 O5 H5 109.5 . . ?
H7B O7 H7C 104.5 . . ?
H18A C18 H18B 109.5 . . ?
H18A C18 H18C 109.5 . . ?
H18B C18 H18C 109.5 . . ?
O7A C18 H18A 109.5 . . ?
O7A C18 H18B 109.5 . . ?
O7A C18 H18C 109.5 . . ?
C18 O7A H7A 109.5 . . ?

loop_
_geom_bond_atom_site_label_1
_geom_bond_atom_site_label_2
_geom_bond_distance
_geom_bond_site_symmetry_2
_geom_bond_publ_flag
Ni1 Cl1 2.3872(7) . ?
Ni1 O2 2.1233(17) 7_656 ?
Ni1 N3 2.094(2) . ?
Ni1 N8 2.094(2) 7_656 ?
Ni1 N1 2.020(2) . ?
Ni1 N2 2.088(2) . ?
O2 Ni1 2.1233(16) 7_656 ?
O2 C6 1.241(3) . ?
O1 C5 1.405(3) . ?
O1 C16 1.431(3) . ?
N3 C4 1.343(3) . ?
N3 C1 1.343(3) . ?
N8 Ni1 2.094(2) 7_656 ?
N8 C7 1.344(3) . ?
N8 C8 1.348(3) . ?
N1 C5 1.451(3) . ?
N1 C11 1.297(3) . ?
N9 C4 1.329(3) . ?
N9 C3 1.335(4) . ?
N6 C6 1.325(3) . ?
N6 C5 1.462(3) . ?
N6 H6 0.89(3) . ?
N2 C12 1.340(3) . ?
N2 C13 1.340(3) . ?
N7 C7 1.323(3) . ?
N7 C10 1.349(3) . ?
N5 H5A 0.8800 . ?
N5 H5B 0.8800 . ?
N5 C11 1.327(3) . ?
N4 C12 1.322(3) . ?
N4 C15 1.346(4) . ?
C4 C5 1.543(4) . ?
C6 C7 1.500(3) . ?
C12 C11 1.504(4) . ?
C1 H1 0.9500 . ?
C1 C2 1.382(4) . ?
C8 H8 0.9500 . ?
C8 C9 1.372(4) . ?
C16 H16A 0.9800 . ?
C16 H16B 0.9800 . ?
C16 H16C 0.9800 . ?
C2 H2 0.9500 . ?
C2 C3 1.384(4) . ?
C9 H9 0.9500 . ?
C9 C10 1.378(4) . ?
C3 H3 0.9500 . ?
C13 H13 0.9500 . ?
C13 C14 1.381(4) . ?
C10 H10 0.9500 . ?
C15 H15 0.9500 . ?
C15 C14 1.374(4) . ?
C14 H14 0.9500 . ?
O6 H6A 0.8704 . ?
O6 H6B 0.8704 . ?
O3 H3A 0.8700 . ?
O3 H3B 0.8700 . ?
C17 H17A 0.9800 . ?
C17 H17B 0.9800 . ?
C17 H17C 0.9800 . ?
C17 O5 1.378(8) . ?
O5 H5 0.8400 . ?
O7 H7B 0.8701 . ?
O7 H7C 0.8699 . ?
C18 H18A 0.9800 . ?
C18 H18B 0.9800 . ?
C18 H18C 0.9800 . ?
C18 O7A 1.392(10) . ?
O7A H7A 0.8400 . ?

loop_
_geom_hbond_atom_site_label_D
_geom_hbond_atom_site_label_H
_geom_hbond_atom_site_label_A
_geom_hbond_distance_DH
_geom_hbond_distance_HA
_geom_hbond_distance_DA
_geom_hbond_angle_DHA
_geom_hbond_site_symmetry_A
O6 H6A O3 0.87 1.89 2.762(3) 174.1 3_545

loop_
_geom_torsion_atom_site_label_1
_geom_torsion_atom_site_label_2
_geom_torsion_atom_site_label_3
_geom_torsion_atom_site_label_4
_geom_torsion
_geom_torsion_site_symmetry_1
_geom_torsion_site_symmetry_2
_geom_torsion_site_symmetry_3
_geom_torsion_site_symmetry_4
_geom_torsion_publ_flag
Ni1 O2 C6 N6 -174.89(19) 7_656 . . . ?
Ni1 O2 C6 C7 5.8(3) 7_656 . . . ?
Ni1 N3 C4 N9 170.32(18) . . . . ?
Ni1 N3 C4 C5 -8.7(3) . . . . ?
Ni1 N3 C1 C2 -166.20(19) . . . . ?
Ni1 N8 C7 N7 -174.0(2) 7_656 . . . ?
Ni1 N8 C7 C6 4.0(3) 7_656 . . . ?
Ni1 N8 C8 C9 175.0(2) 7_656 . . . ?
Ni1 N1 C5 O1 116.30(19) . . . . ?
Ni1 N1 C5 N6 -129.11(18) . . . . ?
Ni1 N1 C5 C4 -8.5(2) . . . . ?
Ni1 N1 C11 N5 -176.8(2) . . . . ?
Ni1 N1 C11 C12 3.4(3) . . . . ?
Ni1 N2 C12 N4 177.7(2) . . . . ?
Ni1 N2 C12 C11 -2.1(3) . . . . ?
Ni1 N2 C13 C14 -178.0(2) . . . . ?
O2 C6 C7 N8 -6.7(3) . . . . ?
O2 C6 C7 N7 171.5(2) . . . . ?
N3 C4 C5 O1 -115.4(2) . . . . ?
N3 C4 C5 N1 10.9(3) . . . . ?
N3 C4 C5 N6 133.9(2) . . . . ?
N3 C1 C2 C3 -2.5(4) . . . . ?
N8 C8 C9 C10 -1.3(4) . . . . ?
N9 C4 C5 O1 65.5(3) . . . . ?
N9 C4 C5 N1 -168.20(19) . . . . ?
N9 C4 C5 N6 -45.3(3) . . . . ?
N6 C6 C7 N8 173.9(2) . . . . ?
N6 C6 C7 N7 -7.9(3) . . . . ?
N2 C12 C11 N1 -0.8(3) . . . . ?
N2 C12 C11 N5 179.5(2) . . . . ?
N2 C13 C14 C15 0.2(4) . . . . ?
N4 C12 C11 N1 179.4(2) . . . . ?
N4 C12 C11 N5 -0.4(3) . . . . ?
N4 C15 C14 C13 0.5(5) . . . . ?
C4 N3 C1 C2 -0.4(3) . . . . ?
C4 N9 C3 C2 -1.2(4) . . . . ?
C6 N6 C5 O1 -164.4(2) . . . . ?
C6 N6 C5 N1 73.0(3) . . . . ?
C6 N6 C5 C4 -46.4(3) . . . . ?
C12 N2 C13 C14 -0.3(4) . . . . ?
C12 N4 C15 C14 -1.1(4) . . . . ?
C7 N8 C8 C9 -1.4(4) . . . . ?
C7 N7 C10 C9 -1.7(4) . . . . ?
C1 N3 C4 N9 2.8(3) . . . . ?
C1 N3 C4 C5 -176.22(19) . . . . ?
C1 C2 C3 N9 3.4(4) . . . . ?
C5 N1 C11 N5 3.4(4) . . . . ?
C5 N1 C11 C12 -176.31(19) . . . . ?
C5 N6 C6 O2 -1.6(4) . . . . ?
C5 N6 C6 C7 177.8(2) . . . . ?
C11 N1 C5 O1 -64.0(3) . . . . ?
C11 N1 C5 N6 50.6(3) . . . . ?
C11 N1 C5 C4 171.3(2) . . . . ?
C8 N8 C7 N7 3.0(4) . . . . ?
C8 N8 C7 C6 -179.0(2) . . . . ?
C8 C9 C10 N7 3.0(5) . . . . ?
C16 O1 C5 N1 -55.3(3) . . . . ?
C16 O1 C5 N6 -176.9(2) . . . . ?
C16 O1 C5 C4 67.0(3) . . . . ?
C3 N9 C4 N3 -2.0(3) . . . . ?
C3 N9 C4 C5 177.0(2) . . . . ?
C13 N2 C12 N4 -0.4(4) . . . . ?
C13 N2 C12 C11 179.7(2) . . . . ?
C10 N7 C7 N8 -1.4(4) . . . . ?
C10 N7 C7 C6 -179.3(2) . . . . ?
C15 N4 C12 N2 1.1(4) . . . . ?
C15 N4 C12 C11 -179.1(2) . . . . ?
